data_7100061
loop_
_publ_author_name
'John Ripmeester'
'Philip Brown'
'Gary D. Enright'
'Konstantin A. Udachin'

_publ_section_title
;
Extending the chemistry of p-t-butylcalix[4]arene with
H-bonding and secondary coordination
;
_journal_name_full 'Chemical Communications'
_journal_paper_doi 10.1039/b503915k
_journal_year 2005
_chemical_formula_moiety 'C44H56O4 C4H9NH2'
_chemical_formula_sum 'C56 H93 N3 O6'
_chemical_formula_weight 904.33
_chemical_name_common t-butyl-calix[4]arene*3n-butylamine*2H2O
_space_group_IT_number 14
_symmetry_cell_setting monoclinic
_symmetry_space_group_name_Hall '-P 2ybc'
_symmetry_space_group_name_H-M 'P 1 21/c 1'
_cell_angle_alpha 90.00
_cell_angle_beta 94.224(2)
_cell_angle_gamma 90.00
_cell_formula_units_Z 4
_cell_length_a 12.9000(10)
_cell_length_b 22.2170(17)
_cell_length_c 19.4755(15)
_cell_measurement_temperature 173(2)
_cell_volume 5566.5(7)
_diffrn_ambient_temperature 173(2)
_exptl_crystal_density_diffrn 1.079
_cod_original_sg_symbol_H-M 'P 21/c'
_cod_database_code 7100061

loop_
_symmetry_equiv_pos_as_xyz
'x, y, z'
'-x, y+1/2, -z+1/2'
'-x, -y, -z'
'x, -y-1/2, z-1/2'

loop_
_atom_site_label
_atom_site_type_symbol
_atom_site_fract_x
_atom_site_fract_y
_atom_site_fract_z
_atom_site_U_iso_or_equiv
_atom_site_adp_type
_atom_site_occupancy
_atom_site_symmetry_multiplicity
_atom_site_calc_flag
_atom_site_refinement_flags
_atom_site_disorder_assembly
_atom_site_disorder_group
O1 O 0.12643(10) 0.62594(6) 0.43342(6) 0.0418(3) Uani 1 1 d D . .
H1 H 0.0683 0.6296 0.4497 0.050 Uiso 0.50 1 calc PRD . .
H1X H 0.1100 0.6000 0.4008 0.050 Uiso 0.50 1 d PRD . .
O2 O -0.06281(12) 0.60794(7) 0.39917(8) 0.0517(4) Uani 1 1 d D . .
H2 H 0.0066(15) 0.6181(13) 0.4145(14) 0.013(7) Uiso 0.50 1 d PD . .
H2X H -0.084(3) 0.5704(13) 0.421(2) 0.059(14) Uiso 0.50 1 d PD . .
O3 O -0.04313(11) 0.49808(6) 0.31875(7) 0.0495(4) Uani 1 1 d . . .
H3 H 0.0135 0.5047 0.3348 0.050 Uiso 0.50 1 d P . .
H3X H -0.0550 0.5032 0.3597 0.050 Uiso 0.50 1 d P . .
O4 O 0.15068(11) 0.54456(7) 0.34553(8) 0.0446(3) Uani 1 1 d . . .
H4 H 0.150(2) 0.5722(14) 0.3744(15) 0.004(7) Uiso 0.50 1 d P . .
H4X H 0.0854 0.5254 0.3404 0.050 Uiso 0.50 1 d P . .
C1 C 0.15792(14) 0.68011(9) 0.41102(9) 0.0348(4) Uani 1 1 d . . .
C2 C 0.09561(14) 0.73126(9) 0.41734(9) 0.0366(4) Uani 1 1 d . . .
C3 C 0.13139(15) 0.78651(9) 0.39573(10) 0.0407(5) Uani 1 1 d . . .
H3A H 0.0892 0.8211 0.4006 0.049 Uiso 1 1 calc R . .
C4 C 0.22668(15) 0.79344(9) 0.36724(10) 0.0404(4) Uani 1 1 d D F .
C5 C 0.28566(14) 0.74168(9) 0.36059(10) 0.0372(4) Uani 1 1 d . . .
H5 H 0.3507 0.7449 0.3410 0.045 Uiso 1 1 calc R . .
C6 C 0.25325(14) 0.68541(9) 0.38150(9) 0.0346(4) Uani 1 1 d . . .
C7 C 0.32122(15) 0.63001(9) 0.37479(10) 0.0386(4) Uani 1 1 d . . .
H7A H 0.3099 0.6025 0.4135 0.046 Uiso 1 1 calc R . .
H7B H 0.3949 0.6428 0.3796 0.046 Uiso 1 1 calc R . .
C8 C 0.26546(19) 0.85600(10) 0.34810(13) 0.0586(6) Uani 1 1 d D . .
C12 C 0.21853(15) 0.55534(8) 0.29645(10) 0.0372(4) Uani 1 1 d . . .
C13 C 0.30296(14) 0.59485(8) 0.30765(10) 0.0355(4) Uani 1 1 d . . .
C14 C 0.37281(15) 0.59962(8) 0.25745(10) 0.0376(4) Uani 1 1 d . . .
H14 H 0.4299 0.6264 0.2651 0.045 Uiso 1 1 calc R . .
C15 C 0.36378(14) 0.56694(8) 0.19585(10) 0.0379(4) Uani 1 1 d D G .
C16 C 0.27679(15) 0.52989(9) 0.18606(10) 0.0402(5) Uani 1 1 d . . .
H16 H 0.2670 0.5078 0.1443 0.048 Uiso 1 1 calc R . .
C17 C 0.20395(15) 0.52369(8) 0.23429(10) 0.0387(4) Uani 1 1 d . . .
C18 C 0.10942(16) 0.48340(9) 0.21975(12) 0.0452(5) Uani 1 1 d . . .
H18A H 0.1212 0.4573 0.1799 0.054 Uiso 1 1 calc R . .
H18B H 0.1020 0.4570 0.2601 0.054 Uiso 1 1 calc R . .
C19 C 0.44902(16) 0.56764(10) 0.14534(10) 0.0447(5) Uani 1 1 d D . .
C23 C -0.06091(15) 0.52587(8) 0.25568(10) 0.0379(4) Uani 1 1 d . . .
C24 C 0.00928(15) 0.51790(8) 0.20471(10) 0.0392(4) Uani 1 1 d . . .
C25 C -0.01549(15) 0.54215(8) 0.13989(10) 0.0386(4) Uani 1 1 d . . .
H25 H 0.0317 0.5366 0.1052 0.046 Uiso 1 1 calc R . .
C26 C -0.10645(15) 0.57426(8) 0.12366(9) 0.0356(4) Uani 1 1 d . . .
C27 C -0.17169(14) 0.58306(8) 0.17648(9) 0.0346(4) Uani 1 1 d . . .
H27 H -0.2339 0.6053 0.1669 0.041 Uiso 1 1 calc R . .
C28 C -0.15014(14) 0.56078(8) 0.24265(10) 0.0358(4) Uani 1 1 d . . .
C29 C -0.22001(15) 0.57750(9) 0.29913(10) 0.0398(5) Uani 1 1 d . . .
H29A H -0.2936 0.5728 0.2817 0.048 Uiso 1 1 calc R . .
H29B H -0.2067 0.5497 0.3385 0.048 Uiso 1 1 calc R . .
C30 C -0.13749(16) 0.59750(9) 0.05085(10) 0.0424(5) Uani 1 1 d . . .
C31 C -0.0474(2) 0.59630(11) 0.00422(12) 0.0568(6) Uani 1 1 d . . .
H31A H 0.0102 0.6205 0.0249 0.085 Uiso 1 1 calc R . .
H31B H -0.0705 0.6129 -0.0410 0.085 Uiso 1 1 calc R . .
H31C H -0.0241 0.5547 -0.0012 0.085 Uiso 1 1 calc R . .
C32 C -0.2247(2) 0.55695(14) 0.01878(13) 0.0763(8) Uani 1 1 d . . .
H32A H -0.1989 0.5156 0.0157 0.114 Uiso 1 1 calc R . .
H32B H -0.2468 0.5716 -0.0274 0.114 Uiso 1 1 calc R . .
H32C H -0.2838 0.5577 0.0476 0.114 Uiso 1 1 calc R . .
C33 C -0.17746(19) 0.66228(11) 0.05303(11) 0.0521(6) Uani 1 1 d . . .
H33A H -0.2404 0.6635 0.0783 0.078 Uiso 1 1 calc R . .
H33B H -0.1936 0.6768 0.0060 0.078 Uiso 1 1 calc R . .
H33C H -0.1240 0.6880 0.0762 0.078 Uiso 1 1 calc R . .
C34 C -0.11961(15) 0.65461(10) 0.37218(9) 0.0392(5) Uani 1 1 d . . .
C35 C -0.20175(14) 0.64153(9) 0.32335(9) 0.0380(4) Uani 1 1 d . . .
C36 C -0.26216(14) 0.68886(9) 0.29681(9) 0.0376(4) Uani 1 1 d . . .
H36 H -0.3184 0.6801 0.2640 0.045 Uiso 1 1 calc R . .
C37 C -0.24445(14) 0.74842(9) 0.31587(10) 0.0393(5) Uani 1 1 d D H .
C38 C -0.16093(15) 0.75928(10) 0.36444(10) 0.0406(5) Uani 1 1 d . . .
H38 H -0.1463 0.7996 0.3781 0.049 Uiso 1 1 calc R . .
C39 C -0.09893(14) 0.71367(10) 0.39328(9) 0.0392(5) Uani 1 1 d . . .
C40 C -0.00973(15) 0.72754(10) 0.44675(10) 0.0428(5) Uani 1 1 d . . .
H40A H -0.0241 0.7663 0.4692 0.051 Uiso 1 1 calc R . .
H40B H -0.0072 0.6959 0.4826 0.051 Uiso 1 1 calc R . .
C41 C -0.30910(17) 0.80099(10) 0.28510(11) 0.0492(5) Uani 1 1 d D . .
N1A N 0.0221(10) 0.7567(5) 0.2305(6) 0.062(2) Uani 0.50 1 d PD A -1
H1A1 H 0.0776 0.7779 0.2492 0.093 Uiso 0.25 1 calc PR A -1
H1A2 H -0.0279 0.7552 0.2610 0.093 Uiso 0.25 1 calc PR A -1
H1A3 H -0.0038 0.7751 0.1912 0.093 Uiso 0.50 1 calc PR A -1
C1A C 0.0534(10) 0.6985(5) 0.2154(6) 0.084(5) Uani 0.50 1 d PD A -1
H1A4 H -0.0094 0.6731 0.2078 0.101 Uiso 0.50 1 calc PR A -1
H1A5 H 0.0948 0.6824 0.2561 0.101 Uiso 0.50 1 calc PR A -1
C2A C 0.1172(8) 0.6924(4) 0.1532(6) 0.091(3) Uani 0.50 1 d PD A -1
H2A1 H 0.1422 0.6504 0.1509 0.110 Uiso 0.50 1 calc PR A -1
H2A2 H 0.0710 0.6999 0.1111 0.110 Uiso 0.50 1 calc PR A -1
C3A C 0.2078(6) 0.7332(3) 0.1524(4) 0.0752(17) Uani 0.50 1 d PD A -1
H3A1 H 0.2610 0.7213 0.1891 0.090 Uiso 0.50 1 calc PR A -1
H3A2 H 0.1859 0.7749 0.1617 0.090 Uiso 0.50 1 calc PR A -1
C4A C 0.255(2) 0.730(2) 0.0816(15) 0.106(4) Uani 0.50 1 d PD A -1
H4A1 H 0.3259 0.7461 0.0860 0.160 Uiso 0.50 1 calc PR A -1
H4A2 H 0.2124 0.7547 0.0483 0.160 Uiso 0.50 1 calc PR A -1
H4A3 H 0.2556 0.6885 0.0658 0.160 Uiso 0.50 1 calc PR A -1
N1B N -0.0032(11) 0.7418(6) 0.2265(9) 0.104(5) Uani 0.50 1 d PD B -2
H1B1 H -0.0525 0.7289 0.2542 0.156 Uiso 0.25 1 calc PR B -2
H1B2 H -0.0347 0.7581 0.1874 0.156 Uiso 0.25 1 calc PR B -2
H1B3 H 0.0374 0.7701 0.2490 0.156 Uiso 0.50 1 calc PR B -2
C1B C 0.0588(8) 0.6926(6) 0.2090(7) 0.085(5) Uani 0.50 1 d PD B -2
H1B4 H 0.0151 0.6669 0.1770 0.102 Uiso 0.50 1 calc PR B -2
H1B5 H 0.0738 0.6689 0.2516 0.102 Uiso 0.50 1 calc PR B -2
C2B C 0.1585(8) 0.7013(4) 0.1780(4) 0.078(3) Uani 0.50 1 d PD B -2
H2B1 H 0.2066 0.7217 0.2124 0.094 Uiso 0.50 1 calc PR B -2
H2B2 H 0.1879 0.6610 0.1698 0.094 Uiso 0.50 1 calc PR B -2
C3B C 0.1584(5) 0.7353(3) 0.1136(3) 0.0722(17) Uani 0.50 1 d PD B -2
H3B1 H 0.1325 0.7764 0.1217 0.087 Uiso 0.50 1 calc PR B -2
H3B2 H 0.1093 0.7159 0.0789 0.087 Uiso 0.50 1 calc PR B -2
C4B C 0.265(2) 0.740(3) 0.0840(16) 0.106(4) Uani 0.50 1 d PD B -2
H4B1 H 0.3168 0.7540 0.1199 0.160 Uiso 0.50 1 calc PR B -2
H4B2 H 0.2613 0.7685 0.0455 0.160 Uiso 0.50 1 calc PR B -2
H4B3 H 0.2858 0.7003 0.0676 0.160 Uiso 0.50 1 calc PR B -2
N1C N 0.14078(17) 0.59201(10) 0.56940(9) 0.0639(6) Uani 1 1 d D . .
H1C1 H 0.1552 0.6136 0.5300 0.050 Uiso 1 1 d . . .
H1C2 H 0.0957 0.6148 0.5924 0.050 Uiso 0.50 1 d P . .
H1C3 H 0.1204 0.5563 0.5604 0.050 Uiso 0.50 1 d P . .
C1C C 0.2401(2) 0.59097(13) 0.61227(13) 0.0693(7) Uani 1 1 d D C -1
H1C4 H 0.2274 0.5746 0.6582 0.083 Uiso 1 1 calc R C -1
H1C5 H 0.2655 0.6328 0.6188 0.083 Uiso 1 1 calc R C -1
C2C C 0.3222(2) 0.55459(14) 0.58251(13) 0.0719(8) Uani 1 1 d D C -1
H2C1 H 0.3382 0.5726 0.5380 0.086 Uiso 1 1 calc R C -1
H2C2 H 0.2950 0.5135 0.5730 0.086 Uiso 1 1 calc R C -1
C3C C 0.4215(3) 0.55000(17) 0.62830(17) 0.0948(10) Uani 1 1 d D C -1
H3C1 H 0.4534 0.5905 0.6320 0.114 Uiso 1 1 calc R C -1
H3C2 H 0.4034 0.5382 0.6749 0.114 Uiso 1 1 calc R C -1
C4C C 0.4996(3) 0.5077(2) 0.6062(2) 0.1279(15) Uani 1 1 d D C -1
H4C1 H 0.4707 0.4668 0.6048 0.192 Uiso 1 1 calc R C -1
H4C2 H 0.5612 0.5089 0.6389 0.192 Uiso 1 1 calc R C -1
H4C3 H 0.5193 0.5189 0.5603 0.192 Uiso 1 1 calc R C -1
N1E N 0.2044(11) 0.4176(12) 0.4188(11) 0.074(3) Uani 0.50 1 d PD D -1
H1E1 H 0.2510 0.4325 0.3904 0.112 Uiso 0.25 1 calc PR D -1
H1E2 H 0.1672 0.4484 0.4355 0.112 Uiso 0.25 1 calc PR D -1
H1E3 H 0.1604 0.3917 0.3949 0.112 Uiso 0.50 1 calc PR D -1
C1E C 0.2603(7) 0.3852(6) 0.4768(5) 0.120(4) Uani 0.50 1 d PD D -1
H1E4 H 0.3039 0.4146 0.5040 0.144 Uiso 0.50 1 calc PR D -1
H1E5 H 0.2083 0.3693 0.5070 0.144 Uiso 0.50 1 calc PR D -1
C2E C 0.3250(5) 0.3366(3) 0.4586(3) 0.0649(17) Uani 0.50 1 d PD D -1
H2E1 H 0.3534 0.3469 0.4142 0.078 Uiso 0.50 1 calc PR D -1
H2E2 H 0.2801 0.3008 0.4504 0.078 Uiso 0.50 1 calc PR D -1
C3E C 0.4141(11) 0.3186(6) 0.5074(9) 0.160(9) Uani 0.50 1 d PD D -1
H3E1 H 0.4714 0.3473 0.5011 0.193 Uiso 0.50 1 calc PR D -1
H3E2 H 0.3923 0.3249 0.5546 0.193 Uiso 0.50 1 calc PR D -1
C4E C 0.457(2) 0.2594(9) 0.5052(11) 0.131(4) Uani 0.50 1 d PD D -1
H4E1 H 0.4648 0.2427 0.5519 0.197 Uiso 0.50 1 calc PR D -1
H4E2 H 0.5250 0.2611 0.4860 0.197 Uiso 0.50 1 calc PR D -1
H4E3 H 0.4102 0.2336 0.4761 0.197 Uiso 0.50 1 calc PR D -1
N1F N 0.1788(12) 0.4123(13) 0.4276(13) 0.091(5) Uani 0.50 1 d PD E -2
H1F1 H 0.1472 0.3782 0.4107 0.136 Uiso 0.25 1 calc PR E -2
H1F2 H 0.1737 0.4415 0.3948 0.136 Uiso 0.25 1 calc PR E -2
H1F3 H 0.1472 0.4249 0.4653 0.136 Uiso 0.50 1 calc PR E -2
C1F C 0.2891(8) 0.3997(4) 0.4469(6) 0.108(3) Uani 0.50 1 d PD E -2
H1F4 H 0.3269 0.3956 0.4047 0.130 Uiso 0.50 1 calc PR E -2
H1F5 H 0.3198 0.4339 0.4740 0.130 Uiso 0.50 1 calc PR E -2
C2F C 0.3007(10) 0.3476(7) 0.4852(7) 0.194(8) Uani 0.50 1 d PD E -2
H2F1 H 0.2614 0.3181 0.4555 0.233 Uiso 0.50 1 calc PR E -2
H2F2 H 0.2559 0.3556 0.5233 0.233 Uiso 0.50 1 calc PR E -2
C3F C 0.3829(11) 0.3101(7) 0.5190(8) 0.133(6) Uani 0.50 1 d PD E -2
H3F1 H 0.4189 0.3359 0.5547 0.160 Uiso 0.50 1 calc PR E -2
H3F2 H 0.3468 0.2785 0.5440 0.160 Uiso 0.50 1 calc PR E -2
C4F C 0.4650(19) 0.2792(9) 0.4852(11) 0.131(4) Uani 0.50 1 d PD E -2
H4F1 H 0.4341 0.2485 0.4539 0.197 Uiso 0.50 1 calc PR E -2
H4F2 H 0.5129 0.2600 0.5199 0.197 Uiso 0.50 1 calc PR E -2
H4F3 H 0.5031 0.3084 0.4589 0.197 Uiso 0.50 1 calc PR E -2
C9 C 0.1729(4) 0.8881(3) 0.3024(3) 0.093(2) Uani 0.59 1 d PD F -1
H9A H 0.1120 0.8917 0.3293 0.139 Uiso 0.59 1 calc PR F -1
H9B H 0.1549 0.8639 0.2611 0.139 Uiso 0.59 1 calc PR F -1
H9C H 0.1953 0.9282 0.2888 0.139 Uiso 0.59 1 calc PR F -1
C10 C 0.2888(8) 0.8908(3) 0.4104(3) 0.116(3) Uani 0.59 1 d PD F -1
H10A H 0.2910 0.9337 0.3988 0.175 Uiso 0.59 1 calc PR F -1
H10B H 0.3564 0.8784 0.4321 0.175 Uiso 0.59 1 calc PR F -1
H10C H 0.2348 0.8838 0.4423 0.175 Uiso 0.59 1 calc PR F -1
C11 C 0.3509(4) 0.8539(3) 0.3000(3) 0.0554(14) Uani 0.59 1 d PD F -1
H11A H 0.3317 0.8261 0.2621 0.083 Uiso 0.59 1 calc PR F -1
H11B H 0.4152 0.8400 0.3250 0.083 Uiso 0.59 1 calc PR F -1
H11C H 0.3617 0.8942 0.2815 0.083 Uiso 0.59 1 calc PR F -1
C9K C 0.1943(8) 0.9063(3) 0.3645(9) 0.148(6) Uani 0.41 1 d PD F -2
H9K1 H 0.1815 0.9048 0.4134 0.222 Uiso 0.41 1 calc PR F -2
H9K2 H 0.1282 0.9021 0.3366 0.222 Uiso 0.41 1 calc PR F -2
H9K3 H 0.2265 0.9449 0.3541 0.222 Uiso 0.41 1 calc PR F -2
C10K C 0.3666(7) 0.8677(4) 0.4028(4) 0.085(3) Uani 0.41 1 d PD F -2
H10D H 0.3893 0.9096 0.3993 0.127 Uiso 0.41 1 calc PR F -2
H10E H 0.4233 0.8408 0.3920 0.127 Uiso 0.41 1 calc PR F -2
H10F H 0.3474 0.8598 0.4497 0.127 Uiso 0.41 1 calc PR F -2
C11K C 0.3075(8) 0.8571(5) 0.2806(4) 0.097(4) Uani 0.41 1 d PD F -2
H11D H 0.2526 0.8465 0.2452 0.145 Uiso 0.41 1 calc PR F -2
H11E H 0.3645 0.8281 0.2798 0.145 Uiso 0.41 1 calc PR F -2
H11F H 0.3335 0.8976 0.2716 0.145 Uiso 0.41 1 calc PR F -2
C20 C 0.5337(7) 0.5244(5) 0.1759(7) 0.073(3) Uani 0.54 1 d PD G -1
H20A H 0.5050 0.4837 0.1783 0.109 Uiso 0.54 1 calc PR G -1
H20B H 0.5578 0.5379 0.2223 0.109 Uiso 0.54 1 calc PR G -1
H20C H 0.5923 0.5242 0.1466 0.109 Uiso 0.54 1 calc PR G -1
C21 C 0.4979(10) 0.6292(4) 0.1398(8) 0.088(5) Uani 0.54 1 d PD G -1
H21A H 0.5181 0.6446 0.1860 0.131 Uiso 0.54 1 calc PR G -1
H21B H 0.4477 0.6567 0.1162 0.131 Uiso 0.54 1 calc PR G -1
H21C H 0.5596 0.6261 0.1135 0.131 Uiso 0.54 1 calc PR G -1
C22 C 0.4105(9) 0.5453(8) 0.0755(4) 0.106(5) Uani 0.54 1 d PD G -1
H22A H 0.4593 0.5573 0.0417 0.159 Uiso 0.54 1 calc PR G -1
H22B H 0.3420 0.5627 0.0626 0.159 Uiso 0.54 1 calc PR G -1
H22C H 0.4050 0.5013 0.0764 0.159 Uiso 0.54 1 calc PR G -1
C20K C 0.5244(9) 0.5170(5) 0.1607(9) 0.089(6) Uani 0.46 1 d PD G -2
H20D H 0.5544 0.5206 0.2082 0.133 Uiso 0.46 1 calc PR G -2
H20E H 0.5799 0.5190 0.1290 0.133 Uiso 0.46 1 calc PR G -2
H20F H 0.4879 0.4785 0.1548 0.133 Uiso 0.46 1 calc PR G -2
C21K C 0.5089(9) 0.6278(4) 0.1487(7) 0.045(3) Uani 0.46 1 d PD G -2
H21D H 0.5518 0.6302 0.1923 0.068 Uiso 0.46 1 calc PR G -2
H21E H 0.4594 0.6613 0.1457 0.068 Uiso 0.46 1 calc PR G -2
H21F H 0.5536 0.6300 0.1102 0.068 Uiso 0.46 1 calc PR G -2
C22K C 0.4029(11) 0.5618(9) 0.0708(5) 0.108(6) Uani 0.46 1 d PD G -2
H22D H 0.4591 0.5622 0.0396 0.163 Uiso 0.46 1 calc PR G -2
H22E H 0.3556 0.5956 0.0599 0.163 Uiso 0.46 1 calc PR G -2
H22F H 0.3644 0.5238 0.0654 0.163 Uiso 0.46 1 calc PR G -2
C42 C -0.2442(8) 0.8381(5) 0.2359(6) 0.091(5) Uani 0.58 1 d PD H -1
H42A H -0.1780 0.8497 0.2602 0.137 Uiso 0.58 1 calc PR H -1
H42B H -0.2829 0.8743 0.2210 0.137 Uiso 0.58 1 calc PR H -1
H42C H -0.2309 0.8136 0.1957 0.137 Uiso 0.58 1 calc PR H -1
C43 C -0.4074(7) 0.7795(5) 0.2446(6) 0.126(5) Uani 0.58 1 d PD H -1
H43A H -0.3887 0.7555 0.2052 0.189 Uiso 0.58 1 calc PR H -1
H43B H -0.4486 0.8144 0.2281 0.189 Uiso 0.58 1 calc PR H -1
H43C H -0.4484 0.7549 0.2744 0.189 Uiso 0.58 1 calc PR H -1
C44 C -0.3387(9) 0.8432(4) 0.3425(4) 0.082(4) Uani 0.58 1 d PD H -1
H44A H -0.3788 0.8208 0.3749 0.124 Uiso 0.58 1 calc PR H -1
H44B H -0.3809 0.8764 0.3225 0.124 Uiso 0.58 1 calc PR H -1
H44C H -0.2755 0.8593 0.3668 0.124 Uiso 0.58 1 calc PR H -1
C42K C -0.2393(9) 0.8401(5) 0.2436(7) 0.081(6) Uani 0.42 1 d PD H -2
H42D H -0.1803 0.8547 0.2737 0.122 Uiso 0.42 1 calc PR H -2
H42E H -0.2791 0.8745 0.2243 0.122 Uiso 0.42 1 calc PR H -2
H42F H -0.2135 0.8163 0.2061 0.122 Uiso 0.42 1 calc PR H -2
C43K C -0.4029(5) 0.7806(4) 0.2387(3) 0.035(2) Uani 0.42 1 d PD H -2
H43D H -0.3791 0.7601 0.1982 0.052 Uiso 0.42 1 calc PR H -2
H43E H -0.4447 0.8158 0.2239 0.052 Uiso 0.42 1 calc PR H -2
H43F H -0.4452 0.7530 0.2641 0.052 Uiso 0.42 1 calc PR H -2
C44K C -0.3523(12) 0.8395(6) 0.3426(6) 0.109(8) Uani 0.42 1 d PD H -2
H44D H -0.4067 0.8170 0.3641 0.163 Uiso 0.42 1 calc PR H -2
H44E H -0.3817 0.8769 0.3228 0.163 Uiso 0.42 1 calc PR H -2
H44F H -0.2960 0.8491 0.3774 0.163 Uiso 0.42 1 calc PR H -2
O1W O 0.0901(2) 0.01755(10) 0.01757(11) 0.1036(8) Uani 1 1 d . . .
H1W1 H 0.0188 0.0036 0.0036 0.050 Uiso 0.50 1 d P . .
H1W2 H 0.1048 -0.0195 0.0389 0.050 Uiso 1 1 d . . .
H1W3 H 0.1188 0.0455 -0.0095 0.050 Uiso 0.50 1 d P . .
O2W O -0.0130(4) 0.6608(3) 0.6225(2) 0.0750(13) Uani 0.50 1 d PD . .
O2W1 O 0.0023(5) 0.6391(2) 0.6569(3) 0.0627(12) Uani 0.50 1 d P . .
H2W H -0.0031(18) 0.6777(11) 0.6689(10) 0.050 Uiso 1 1 d D . .
H2V H 0.025(3) 0.6271(12) 0.6491(16) 0.050 Uiso 1 1 d D . .

loop_
_atom_site_aniso_label
_atom_site_aniso_U_11
_atom_site_aniso_U_22
_atom_site_aniso_U_33
_atom_site_aniso_U_23
_atom_site_aniso_U_13
_atom_site_aniso_U_12
O1 0.0414(7) 0.0500(9) 0.0334(7) 0.0048(6) -0.0008(6) -0.0031(6)
O2 0.0441(9) 0.0578(10) 0.0515(9) 0.0006(7) -0.0091(7) -0.0012(8)
O3 0.0516(9) 0.0438(8) 0.0515(8) 0.0169(7) -0.0064(7) -0.0123(7)
O4 0.0438(8) 0.0380(8) 0.0519(9) -0.0018(7) 0.0027(7) -0.0056(6)
C1 0.0342(10) 0.0422(11) 0.0272(9) -0.0008(8) -0.0026(7) -0.0007(8)
C2 0.0317(10) 0.0466(12) 0.0309(9) -0.0087(8) -0.0013(8) 0.0005(8)
C3 0.0337(10) 0.0423(12) 0.0455(11) -0.0083(9) -0.0013(8) 0.0062(9)
C4 0.0382(10) 0.0385(11) 0.0442(11) -0.0028(9) 0.0012(9) 0.0012(9)
C5 0.0304(10) 0.0418(11) 0.0391(10) -0.0051(8) 0.0011(8) -0.0006(8)
C6 0.0332(10) 0.0394(11) 0.0301(9) -0.0053(8) -0.0057(7) 0.0034(8)
C7 0.0324(10) 0.0395(11) 0.0422(10) -0.0026(8) -0.0079(8) 0.0018(8)
C8 0.0622(15) 0.0383(12) 0.0779(17) -0.0014(11) 0.0215(13) -0.0014(11)
C12 0.0350(10) 0.0281(10) 0.0473(11) 0.0015(8) -0.0041(8) 0.0041(8)
C13 0.0335(10) 0.0288(10) 0.0426(10) -0.0013(8) -0.0069(8) 0.0063(8)
C14 0.0323(10) 0.0334(10) 0.0454(11) -0.0024(8) -0.0080(8) 0.0038(8)
C15 0.0344(10) 0.0336(10) 0.0444(11) -0.0039(8) -0.0063(8) 0.0061(8)
C16 0.0392(11) 0.0326(10) 0.0471(11) -0.0104(8) -0.0085(9) 0.0072(8)
C17 0.0359(10) 0.0253(9) 0.0535(12) -0.0036(8) -0.0065(9) 0.0042(8)
C18 0.0441(12) 0.0281(10) 0.0622(13) -0.0072(9) -0.0037(10) 0.0000(8)
C19 0.0406(11) 0.0463(12) 0.0466(12) -0.0088(9) -0.0013(9) -0.0005(9)
C23 0.0383(10) 0.0277(10) 0.0466(11) 0.0046(8) -0.0040(9) -0.0117(8)
C24 0.0375(10) 0.0248(9) 0.0545(12) -0.0039(8) -0.0016(9) -0.0080(8)
C25 0.0403(11) 0.0309(10) 0.0448(11) -0.0069(8) 0.0033(9) -0.0066(8)
C26 0.0375(10) 0.0296(10) 0.0395(10) -0.0043(8) 0.0011(8) -0.0098(8)
C27 0.0331(10) 0.0306(10) 0.0397(10) 0.0006(8) 0.0009(8) -0.0055(8)
C28 0.0349(10) 0.0311(10) 0.0409(10) 0.0025(8) -0.0005(8) -0.0112(8)
C29 0.0340(10) 0.0472(12) 0.0381(10) 0.0059(8) 0.0010(8) -0.0114(9)
C30 0.0497(12) 0.0413(12) 0.0360(10) 0.0003(8) 0.0010(9) -0.0117(9)
C31 0.0736(16) 0.0491(14) 0.0495(13) 0.0022(10) 0.0170(12) 0.0063(12)
C32 0.093(2) 0.086(2) 0.0462(13) 0.0096(12) -0.0170(13) -0.0441(16)
C33 0.0562(14) 0.0565(14) 0.0440(12) 0.0119(10) 0.0071(10) 0.0103(11)
C34 0.0318(10) 0.0554(13) 0.0309(9) 0.0002(9) 0.0055(8) -0.0026(9)
C35 0.0317(10) 0.0506(12) 0.0323(9) 0.0019(8) 0.0077(8) -0.0099(9)
C36 0.0299(10) 0.0497(12) 0.0333(9) -0.0017(8) 0.0026(8) -0.0080(8)
C37 0.0301(9) 0.0523(13) 0.0361(10) -0.0029(9) 0.0055(8) -0.0051(9)
C38 0.0339(10) 0.0512(12) 0.0372(10) -0.0083(9) 0.0061(8) -0.0060(9)
C39 0.0296(9) 0.0578(13) 0.0309(9) -0.0082(9) 0.0064(8) -0.0043(9)
C40 0.0357(10) 0.0590(13) 0.0336(10) -0.0127(9) 0.0022(8) -0.0020(9)
C41 0.0453(12) 0.0512(13) 0.0497(12) -0.0043(10) -0.0051(10) -0.0028(10)
N1A 0.072(4) 0.062(6) 0.055(4) 0.027(3) 0.030(3) 0.002(3)
C1A 0.112(11) 0.055(7) 0.087(7) 0.015(5) 0.028(6) -0.032(7)
C2A 0.085(6) 0.077(5) 0.112(8) -0.046(6) 0.004(6) -0.011(4)
C3A 0.086(5) 0.068(4) 0.071(4) 0.010(3) -0.003(4) -0.001(4)
C4A 0.102(5) 0.133(12) 0.084(3) 0.001(4) 0.012(3) 0.051(5)
N1B 0.137(12) 0.060(7) 0.124(7) 0.038(5) 0.067(7) 0.029(7)
C1B 0.065(7) 0.077(7) 0.106(9) -0.045(6) -0.032(6) 0.022(5)
C2B 0.100(8) 0.063(5) 0.068(5) -0.001(4) -0.021(5) 0.034(5)
C3B 0.061(4) 0.089(5) 0.064(4) 0.003(3) -0.014(3) 0.020(3)
C4B 0.102(5) 0.133(12) 0.084(3) 0.001(4) 0.012(3) 0.051(5)
N1C 0.0802(15) 0.0719(14) 0.0398(10) 0.0124(9) 0.0054(10) 0.0235(11)
C1C 0.0791(18) 0.0753(18) 0.0526(14) 0.0048(12) -0.0015(13) 0.0151(14)
C2C 0.0786(19) 0.0774(19) 0.0599(15) 0.0181(13) 0.0067(14) 0.0170(15)
C3C 0.094(2) 0.106(3) 0.085(2) 0.0138(18) 0.0054(18) 0.026(2)
C4C 0.110(3) 0.152(4) 0.121(3) 0.021(3) 0.007(2) 0.060(3)
N1E 0.049(6) 0.095(8) 0.077(5) 0.009(4) -0.005(5) 0.007(6)
C1E 0.079(5) 0.159(10) 0.127(7) 0.089(7) 0.046(5) 0.041(5)
C2E 0.060(4) 0.077(4) 0.058(4) -0.006(3) 0.004(3) 0.004(3)
C3E 0.079(8) 0.135(10) 0.26(2) -0.109(12) -0.053(10) 0.014(7)
C4E 0.127(6) 0.137(13) 0.128(11) 0.030(7) -0.005(7) 0.011(9)
N1F 0.064(8) 0.096(6) 0.111(10) 0.000(7) -0.006(7) -0.007(7)
C1F 0.111(8) 0.093(6) 0.116(7) -0.013(5) -0.017(6) -0.019(6)
C2F 0.201(13) 0.199(13) 0.200(14) 0.114(11) 0.141(11) 0.125(11)
C3F 0.097(9) 0.174(13) 0.130(8) 0.049(8) 0.020(7) 0.059(8)
C4F 0.127(6) 0.137(13) 0.128(11) 0.030(7) -0.005(7) 0.011(9)
C9 0.082(4) 0.059(4) 0.141(5) 0.046(4) 0.042(4) 0.030(3)
C10 0.190(9) 0.066(4) 0.101(5) -0.044(4) 0.063(6) -0.059(5)
C11 0.057(3) 0.043(3) 0.066(4) 0.004(3) 0.010(3) -0.002(2)
C9K 0.095(8) 0.034(4) 0.32(2) 0.021(8) 0.073(12) 0.016(5)
C10K 0.118(7) 0.065(5) 0.068(5) 0.000(4) -0.015(5) -0.052(5)
C11K 0.149(12) 0.077(6) 0.061(5) 0.024(4) -0.016(6) -0.049(8)
C20 0.036(4) 0.088(7) 0.095(5) -0.008(4) 0.015(3) 0.019(4)
C21 0.096(9) 0.088(8) 0.084(8) -0.009(5) 0.046(7) 0.001(6)
C22 0.055(5) 0.205(13) 0.059(6) -0.033(6) 0.021(4) -0.020(6)
C20K 0.099(9) 0.034(4) 0.139(12) 0.014(6) 0.057(8) 0.021(5)
C21K 0.041(4) 0.032(5) 0.062(5) 0.002(4) -0.002(4) -0.007(3)
C22K 0.099(11) 0.182(13) 0.044(6) -0.032(6) -0.001(5) -0.090(10)
C42 0.085(8) 0.101(9) 0.089(6) -0.001(5) 0.021(5) -0.010(6)
C43 0.094(8) 0.082(9) 0.193(11) -0.003(7) -0.054(8) 0.019(7)
C44 0.090(7) 0.074(6) 0.082(7) 0.006(5) -0.003(5) 0.035(5)
C42K 0.075(9) 0.051(7) 0.111(10) 0.052(7) -0.045(7) -0.017(6)
C43K 0.027(4) 0.038(5) 0.037(3) 0.002(3) -0.015(3) -0.007(4)
C44K 0.091(9) 0.134(14) 0.093(10) -0.086(9) -0.049(8) 0.061(9)
O1W 0.157(2) 0.0758(14) 0.0799(14) 0.0097(11) 0.0224(14) 0.0241(14)
O2W 0.068(3) 0.095(4) 0.063(3) -0.021(3) 0.010(2) 0.010(3)
O2W1 0.073(3) 0.052(3) 0.066(3) -0.011(2) 0.029(3) -0.003(2)

loop_
_geom_bond_atom_site_label_1
_geom_bond_atom_site_label_2
_geom_bond_distance
_geom_bond_site_symmetry_2
_geom_bond_publ_flag
O1 C1 1.353(2) . ?
O2 C34 1.353(2) . ?
O3 C23 1.379(2) . ?
O4 C12 1.364(2) . ?
C1 C6 1.400(3) . ?
C1 C2 1.403(3) . ?
C2 C3 1.388(3) . ?
C2 C40 1.515(3) . ?
C3 C4 1.394(3) . ?
C4 C5 1.390(3) . ?
C4 C8 1.533(3) . ?
C5 C6 1.389(3) . ?
C6 C7 1.522(3) . ?
C7 C13 1.526(3) . ?
C8 C10 1.451(5) . ?
C8 C11K 1.458(8) . ?
C8 C9K 1.496(7) . ?
C8 C11 1.499(5) . ?
C8 C9 1.603(6) . ?
C8 C10K 1.643(7) . ?
C12 C17 1.401(3) . ?
C12 C13 1.403(3) . ?
C13 C14 1.382(3) . ?
C14 C15 1.400(3) . ?
C15 C16 1.393(3) . ?
C15 C19 1.529(3) . ?
C16 C17 1.384(3) . ?
C17 C18 1.522(3) . ?
C18 C24 1.512(3) . ?
C19 C22 1.499(8) . ?
C19 C20K 1.502(8) . ?
C19 C21 1.513(8) . ?
C19 C22K 1.533(8) . ?
C19 C20 1.541(8) . ?
C19 C21K 1.542(7) . ?
C23 C28 1.396(3) . ?
C23 C24 1.403(3) . ?
C24 C25 1.388(3) . ?
C25 C26 1.390(3) . ?
C26 C27 1.390(3) . ?
C26 C30 1.534(3) . ?
C27 C28 1.389(3) . ?
C28 C29 1.519(3) . ?
C29 C35 1.512(3) . ?
C30 C31 1.527(3) . ?
C30 C33 1.530(3) . ?
C30 C32 1.537(3) . ?
C34 C39 1.395(3) . ?
C34 C35 1.401(3) . ?
C35 C36 1.386(3) . ?
C36 C37 1.389(3) . ?
C37 C38 1.401(3) . ?
C37 C41 1.531(3) . ?
C38 C39 1.384(3) . ?
C39 C40 1.525(3) . ?
C41 C43 1.520(8) . ?
C41 C43K 1.525(6) . ?
C41 C42K 1.526(8) . ?
C41 C44 1.528(7) . ?
C41 C44K 1.547(8) . ?
C41 C42 1.553(7) . ?
N1A C1A 1.392(13) . ?
C1A C2A 1.520(12) . ?
C2A C3A 1.480(10) . ?
C3A C4A 1.547(18) . ?
N1B C1B 1.411(13) . ?
C1B C2B 1.473(12) . ?
C2B C3B 1.463(10) . ?
C3B C4B 1.537(18) . ?
N1C C1C 1.477(3) . ?
C1C C2C 1.484(4) . ?
C2C C3C 1.509(4) . ?
C3C C4C 1.466(5) . ?
N1E C1E 1.481(15) . ?
C1E C2E 1.424(11) . ?
C2E C3E 1.491(13) . ?
C3E C4E 1.429(15) . ?
N1F C1F 1.472(14) . ?
C1F C2F 1.379(12) . ?
C2F C3F 1.466(13) . ?
C3F C4F 1.459(16) . ?
O2W O2W1 0.835(6) . ?
